data_4061561
_journal_name_full Organometallics
_journal_paper_doi 10.1021/om0503489
_journal_year 2005
_chemical_formula_sum 'C25 H43 P3 Ru'
_chemical_formula_weight 537.57
_space_group_IT_number 29
_symmetry_cell_setting orthorhombic
_symmetry_space_group_name_Hall 'P 2c -2ac'
_symmetry_space_group_name_H-M 'P c a 21'
_cell_angle_alpha 90.00
_cell_angle_beta 90.00
_cell_angle_gamma 90.00
_cell_formula_units_Z 4
_cell_length_a 17.890(4)
_cell_length_b 10.162(2)
_cell_length_c 14.624(3)
_cell_measurement_temperature 150(2)
_cell_volume 2658.6(9)
_diffrn_ambient_temperature 150(2)
_exptl_crystal_density_diffrn 1.343
_cod_database_code 4061561

loop_
_symmetry_equiv_pos_as_xyz
'x, y, z'
'-x, -y, z+1/2'
'-x+1/2, y, z+1/2'
'x+1/2, -y, z'

loop_
_atom_site_label
_atom_site_type_symbol
_atom_site_fract_x
_atom_site_fract_y
_atom_site_fract_z
_atom_site_U_iso_or_equiv
_atom_site_adp_type
_atom_site_occupancy
_atom_site_symmetry_multiplicity
_atom_site_calc_flag
_atom_site_refinement_flags
_atom_site_disorder_assembly
_atom_site_disorder_group
Ru1 Ru 0.024550(12) 0.823556(19) 0.292942(16) 0.01464(7) Uani 1 1 d . . .
P1 P -0.03363(5) 0.62241(8) 0.24199(5) 0.01929(18) Uani 1 1 d . . .
P2 P -0.09144(5) 0.83660(8) 0.38282(6) 0.01953(18) Uani 1 1 d . . .
P3 P -0.06162(5) 0.87000(8) 0.17076(6) 0.01837(17) Uani 1 1 d . . .
C1 C -0.05935(18) 0.6791(3) 0.3526(2) 0.0176(6) Uani 1 1 d . . .
C2 C -0.08670(15) 0.9283(3) 0.2804(2) 0.0179(6) Uani 1 1 d . . .
C3 C -0.09794(18) 0.7005(3) 0.1583(2) 0.0183(7) Uani 1 1 d . . .
H3 H -0.0764 0.6724 0.0983 0.022 Uiso 1 1 calc R . .
C4 C -0.0553(2) 0.5788(3) 0.4334(2) 0.0241(7) Uani 1 1 d . . .
C5 C -0.1316(2) 0.5099(3) 0.4343(2) 0.0315(8) Uani 1 1 d . . .
H5A H -0.1328 0.4447 0.4836 0.047 Uiso 1 1 calc R . .
H5B H -0.1397 0.4658 0.3755 0.047 Uiso 1 1 calc R . .
H5C H -0.1711 0.5753 0.4442 0.047 Uiso 1 1 calc R . .
C6 C -0.0438(3) 0.6452(4) 0.5269(2) 0.0436(11) Uani 1 1 d . . .
H6A H -0.0386 0.5776 0.5743 0.065 Uiso 1 1 calc R . .
H6B H -0.0870 0.7009 0.5409 0.065 Uiso 1 1 calc R . .
H6C H 0.0015 0.6994 0.5251 0.065 Uiso 1 1 calc R . .
C7 C 0.0055(2) 0.4749(4) 0.4209(3) 0.0359(9) Uani 1 1 d . . .
H7A H 0.0548 0.5164 0.4258 0.054 Uiso 1 1 calc R . .
H7B H 0.0003 0.4341 0.3605 0.054 Uiso 1 1 calc R . .
H7C H 0.0004 0.4073 0.4683 0.054 Uiso 1 1 calc R . .
C8 C -0.10654(16) 1.0772(3) 0.2911(3) 0.0247(6) Uani 1 1 d . . .
C9 C -0.1006(3) 1.1265(3) 0.3890(3) 0.0392(10) Uani 1 1 d . . .
H9A H -0.1113 1.2210 0.3908 0.059 Uiso 1 1 calc R . .
H9B H -0.0499 1.1106 0.4120 0.059 Uiso 1 1 calc R . .
H9C H -0.1367 1.0796 0.4275 0.059 Uiso 1 1 calc R . .
C10 C -0.1878(2) 1.0907(3) 0.2581(3) 0.0447(11) Uani 1 1 d . . .
H10A H -0.2206 1.0382 0.2974 0.067 Uiso 1 1 calc R . .
H10B H -0.1917 1.0591 0.1949 0.067 Uiso 1 1 calc R . .
H10C H -0.2029 1.1833 0.2608 0.067 Uiso 1 1 calc R . .
C11 C -0.0578(2) 1.1655(3) 0.2306(2) 0.0299(8) Uani 1 1 d . . .
H11A H -0.0766 1.2560 0.2330 0.045 Uiso 1 1 calc R . .
H11B H -0.0594 1.1337 0.1674 0.045 Uiso 1 1 calc R . .
H11C H -0.0061 1.1634 0.2528 0.045 Uiso 1 1 calc R . .
C12 C -0.18145(19) 0.6642(3) 0.1478(2) 0.0219(7) Uani 1 1 d . . .
C13 C -0.2117(2) 0.7369(4) 0.0637(2) 0.0347(9) Uani 1 1 d . . .
H13A H -0.1848 0.7073 0.0090 0.052 Uiso 1 1 calc R . .
H13B H -0.2045 0.8318 0.0715 0.052 Uiso 1 1 calc R . .
H13C H -0.2651 0.7180 0.0567 0.052 Uiso 1 1 calc R . .
C14 C -0.1868(2) 0.5158(3) 0.1318(3) 0.0349(9) Uani 1 1 d . . .
H14A H -0.2394 0.4907 0.1249 0.052 Uiso 1 1 calc R . .
H14B H -0.1653 0.4691 0.1842 0.052 Uiso 1 1 calc R . .
H14C H -0.1593 0.4925 0.0762 0.052 Uiso 1 1 calc R . .
C15 C -0.22875(19) 0.7014(3) 0.2313(2) 0.0278(7) Uani 1 1 d . . .
H15A H -0.2258 0.7966 0.2413 0.042 Uiso 1 1 calc R . .
H15B H -0.2098 0.6553 0.2853 0.042 Uiso 1 1 calc R . .
H15C H -0.2809 0.6762 0.2206 0.042 Uiso 1 1 calc R . .
C16 C 0.11798(19) 0.9432(3) 0.2344(2) 0.0213(7) Uani 1 1 d . . .
C17 C 0.1312(2) 0.8052(3) 0.2216(2) 0.0201(8) Uani 1 1 d . . .
C18 C 0.14089(16) 0.7468(3) 0.3097(2) 0.0218(7) Uani 1 1 d . . .
C19 C 0.1311(2) 0.8475(4) 0.3768(3) 0.0246(8) Uani 1 1 d . . .
C20 C 0.11722(19) 0.9682(4) 0.3302(2) 0.0223(8) Uani 1 1 d . . .
C21 C 0.1168(2) 1.0425(3) 0.1573(2) 0.0285(8) Uani 1 1 d . . .
H21A H 0.1091 1.1308 0.1824 0.043 Uiso 1 1 calc R . .
H21B H 0.0761 1.0212 0.1150 0.043 Uiso 1 1 calc R . .
H21C H 0.1646 1.0396 0.1245 0.043 Uiso 1 1 calc R . .
C22 C 0.1438(2) 0.7383(3) 0.1314(2) 0.0281(8) Uani 1 1 d . . .
H22A H 0.1122 0.7793 0.0847 0.042 Uiso 1 1 calc R . .
H22B H 0.1311 0.6448 0.1368 0.042 Uiso 1 1 calc R . .
H22C H 0.1965 0.7472 0.1139 0.042 Uiso 1 1 calc R . .
C23 C 0.1692(2) 0.6084(4) 0.3248(2) 0.0331(9) Uani 1 1 d . . .
H23A H 0.2217 0.6028 0.3058 0.050 Uiso 1 1 calc R . .
H23B H 0.1393 0.5467 0.2886 0.050 Uiso 1 1 calc R . .
H23C H 0.1651 0.5859 0.3897 0.050 Uiso 1 1 calc R . .
C24 C 0.1448(2) 0.8341(4) 0.4779(2) 0.0376(9) Uani 1 1 d . . .
H24A H 0.1964 0.8597 0.4918 0.056 Uiso 1 1 calc R . .
H24B H 0.1367 0.7425 0.4964 0.056 Uiso 1 1 calc R . .
H24C H 0.1102 0.8913 0.5113 0.056 Uiso 1 1 calc R . .
C25 C 0.1166(2) 1.1010(3) 0.3756(3) 0.0339(8) Uani 1 1 d . . .
H25A H 0.0856 1.0972 0.4309 0.051 Uiso 1 1 calc R . .
H25B H 0.0959 1.1664 0.3334 0.051 Uiso 1 1 calc R . .
H25C H 0.1677 1.1258 0.3922 0.051 Uiso 1 1 calc R . .

loop_
_atom_site_aniso_label
_atom_site_aniso_U_11
_atom_site_aniso_U_22
_atom_site_aniso_U_33
_atom_site_aniso_U_23
_atom_site_aniso_U_13
_atom_site_aniso_U_12
Ru1 0.01452(11) 0.01505(11) 0.01435(11) -0.00068(12) -0.00012(13) 0.00088(9)
P1 0.0229(5) 0.0162(4) 0.0188(4) -0.0023(3) -0.0003(3) 0.0010(3)
P2 0.0217(5) 0.0177(4) 0.0193(4) -0.0010(3) 0.0040(3) 0.0007(3)
P3 0.0178(4) 0.0190(4) 0.0183(4) 0.0007(3) -0.0012(3) -0.0026(3)
C1 0.0186(17) 0.0159(15) 0.0183(15) 0.0008(12) -0.0013(13) -0.0033(13)
C2 0.0127(14) 0.0168(13) 0.0241(17) 0.0038(13) -0.0014(13) 0.0002(10)
C3 0.0209(17) 0.0185(15) 0.0155(15) 0.0000(12) 0.0009(13) -0.0020(13)
C4 0.0305(19) 0.0202(16) 0.0217(17) 0.0033(13) -0.0005(14) 0.0009(14)
C5 0.039(2) 0.0250(18) 0.0304(19) 0.0098(15) 0.0053(16) -0.0006(16)
C6 0.073(3) 0.034(2) 0.0238(19) 0.0076(16) -0.0095(19) -0.008(2)
C7 0.033(2) 0.032(2) 0.042(2) 0.0149(16) -0.0033(17) 0.0025(17)
C8 0.0225(15) 0.0142(12) 0.0373(16) 0.0003(18) -0.0036(19) 0.0037(11)
C9 0.060(3) 0.0173(16) 0.040(2) -0.0056(16) 0.0086(19) 0.0056(18)
C10 0.027(2) 0.0247(18) 0.083(3) 0.0031(18) -0.0054(19) 0.0107(16)
C11 0.035(2) 0.0168(16) 0.038(2) 0.0051(15) -0.0054(16) 0.0008(14)
C12 0.0222(18) 0.0227(16) 0.0207(17) 0.0004(12) 0.0006(13) -0.0074(14)
C13 0.026(2) 0.045(2) 0.033(2) 0.0051(17) -0.0106(16) -0.0112(17)
C14 0.034(2) 0.0293(19) 0.042(2) -0.0069(17) 0.0023(17) -0.0130(17)
C15 0.0162(17) 0.0317(17) 0.035(2) 0.0000(15) 0.0030(14) -0.0049(14)
C16 0.0125(16) 0.0279(17) 0.0236(18) -0.0012(15) -0.0014(13) -0.0052(13)
C17 0.0129(18) 0.0261(17) 0.0212(19) -0.0044(13) 0.0039(14) -0.0005(13)
C18 0.0114(14) 0.0291(17) 0.025(2) 0.0017(14) 0.0005(13) 0.0033(12)
C19 0.0139(18) 0.037(2) 0.0229(19) -0.0014(16) -0.0029(14) -0.0008(16)
C20 0.0138(17) 0.0272(18) 0.0260(17) -0.0053(13) -0.0009(13) -0.0055(14)
C21 0.0229(19) 0.0295(19) 0.0332(19) 0.0049(15) 0.0018(15) -0.0086(15)
C22 0.0256(19) 0.035(2) 0.0234(17) -0.0028(15) 0.0070(14) 0.0019(16)
C23 0.025(2) 0.0319(19) 0.043(2) 0.0072(15) 0.0049(15) 0.0098(16)
C24 0.032(2) 0.059(3) 0.0214(18) -0.0024(17) -0.0082(16) 0.0010(19)
C25 0.031(2) 0.0312(19) 0.040(2) -0.0105(17) -0.0030(17) -0.0055(16)

loop_
_geom_bond_atom_site_label_1
_geom_bond_atom_site_label_2
_geom_bond_distance
_geom_bond_site_symmetry_2
_geom_bond_publ_flag
Ru1 C17 2.183(4) . ?
Ru1 C18 2.236(3) . ?
Ru1 C16 2.237(3) . ?
Ru1 C2 2.264(3) . ?
Ru1 C1 2.274(3) . ?
Ru1 C19 2.280(4) . ?
Ru1 C20 2.281(3) . ?
Ru1 P3 2.4066(9) . ?
Ru1 P1 2.4118(9) . ?
Ru1 P2 2.4599(10) . ?
P1 C1 1.778(3) . ?
P1 C3 1.857(3) . ?
P2 C1 1.757(3) . ?
P2 C2 1.765(3) . ?
P3 C2 1.768(4) . ?
P3 C3 1.850(3) . ?
C1 C4 1.562(4) . ?
C2 C8 1.562(4) . ?
C3 C12 1.547(4) . ?
C4 C7 1.527(5) . ?
C4 C5 1.535(5) . ?
C4 C6 1.538(5) . ?
C8 C9 1.522(5) . ?
C8 C11 1.532(5) . ?
C8 C10 1.538(5) . ?
C12 C14 1.529(4) . ?
C12 C13 1.533(5) . ?
C12 C15 1.533(4) . ?
C16 C20 1.423(4) . ?
C16 C17 1.435(4) . ?
C16 C21 1.513(4) . ?
C17 C18 1.430(5) . ?
C17 C22 1.500(5) . ?
C18 C19 1.428(5) . ?
C18 C23 1.511(5) . ?
C19 C20 1.424(5) . ?
C19 C24 1.505(5) . ?
C20 C25 1.504(5) . ?
